data_4075933
loop_
_publ_author_name
'F\"urstner, Alois'
'Davies, Paul W.'
'Lehmann, Christian W.'

_publ_section_title
;
 Bidentate Ruthenium Vinylcarbene Catalysts Derived from Enyne Metathesis
;
_journal_issue 16
_journal_name_full Organometallics
_journal_page_first 4065
_journal_paper_doi 10.1021/om050310w
_journal_volume 24
_journal_year 2005
_chemical_compound_source dichloromethane/pentane
_chemical_formula_moiety 'C39 H44 Cl2 N2 O Ru'
_chemical_formula_sum 'C39 H44 Cl2 N2 O Ru'
_chemical_formula_weight 728.73
_chemical_name_systematic
; 
 ? 
;
_space_group_IT_number 14
_symmetry_cell_setting monoclinic
_symmetry_Int_Tables_number 14
_symmetry_space_group_name_Hall '-P 2ybc'
_symmetry_space_group_name_H-M 'P 1 21/c 1'
_atom_sites_solution_hydrogens geom
_atom_sites_solution_primary direct
_atom_sites_solution_secondary difmap
_cell_angle_alpha 90.00
_cell_angle_beta 99.93
_cell_angle_gamma 90.00
_cell_formula_units_Z 4
_cell_length_a 20.7180(6)
_cell_length_b 11.514(5)
_cell_length_c 14.3789(7)
_cell_measurement_reflns_used 88947
_cell_measurement_temperature 100
_cell_measurement_theta_max 31.00
_cell_measurement_theta_min 2.91
_cell_volume 3378.7(15)
_computing_cell_refinement 'Denzo / Scalepack (Otwinowski 1997)'
_computing_data_collection 'Collect software (Nonius, 1998)'
_computing_data_reduction 'Denzo / Scalepack (Otwinowski 1997)'
_computing_molecular_graphics 'DIAMOND (Crystal Impact GbR, 1999)'
_computing_structure_refinement 'SHELXL-97 (Sheldrick, 1997)'
_computing_structure_solution 'SHELXS-97 (Sheldrick, 1990)'
_diffrn_ambient_temperature 100
_diffrn_measured_fraction_theta_full 0.983
_diffrn_measured_fraction_theta_max 0.967
_diffrn_measurement_device_type 'Nonius KappaCCD'
_diffrn_measurement_method 'CCD \w-scan'
_diffrn_radiation_monochromator graphite
_diffrn_radiation_source '0.3 mm focus rotating anode'
_diffrn_radiation_type MoK\a
_diffrn_radiation_wavelength 0.71073
_diffrn_reflns_av_R_equivalents 0.0000
_diffrn_reflns_av_sigmaI/netI 0.2208
_diffrn_reflns_limit_h_max 31
_diffrn_reflns_limit_h_min -31
_diffrn_reflns_limit_k_max 17
_diffrn_reflns_limit_k_min -17
_diffrn_reflns_limit_l_max 21
_diffrn_reflns_limit_l_min -21
_diffrn_reflns_number 43542
_diffrn_reflns_theta_full 27.75
_diffrn_reflns_theta_max 32.46
_diffrn_reflns_theta_min 6.62
_diffrn_standards_decay_% 0.00
_diffrn_standards_number 0
_exptl_absorpt_coefficient_mu 0.656
_exptl_absorpt_correction_T_max 0.98
_exptl_absorpt_correction_T_min 0.97
_exptl_absorpt_correction_type gaussian
_exptl_absorpt_process_details 'XPREP, Siemens (1995)'
_exptl_crystal_colour green
_exptl_crystal_density_diffrn 1.433
_exptl_crystal_density_meas ?
_exptl_crystal_density_method none
_exptl_crystal_description block
_exptl_crystal_F_000 1512
_exptl_crystal_size_max 0.06
_exptl_crystal_size_mid 0.03
_exptl_crystal_size_min 0.02
_refine_diff_density_max 2.285
_refine_diff_density_min -2.244
_refine_diff_density_rms 0.230
_refine_ls_extinction_method none
_refine_ls_goodness_of_fit_ref 1.019
_refine_ls_hydrogen_treatment constr
_refine_ls_matrix_type full
_refine_ls_number_parameters 415
_refine_ls_number_reflns 43542
_refine_ls_number_restraints 0
_refine_ls_restrained_S_all 1.019
_refine_ls_R_factor_all 0.2103
_refine_ls_R_factor_gt 0.1029
_refine_ls_shift/su_max 0.001
_refine_ls_shift/su_mean 0.000
_refine_ls_structure_factor_coef Fsqd
_refine_ls_weighting_details 'calc w=1/[\s^2^(Fo^2^)+(0.1358P)^2^+7.3044P] where P=(Fo^2^+2Fc^2^)/3'
_refine_ls_weighting_scheme calc
_refine_ls_wR_factor_gt 0.2203
_refine_ls_wR_factor_ref 0.2835
_reflns_number_gt 22979
_reflns_number_total 43542
_reflns_threshold_expression I>2\s(I)
_cod_data_source_file om050310wsi20050420_091838.cif
_cod_data_source_block 4987
_cod_depositor_comments
;
The following automatic conversions were performed:

'_geom_bond_publ_flag' value 'N' changed to 'n' according to
/home/saulius/struct/CIF-dictionaries/cif_core.dic dictionary named
'cif_core.dic' version 2.4.1 from 2010-06-29 (44
times).

'_geom_angle_publ_flag' value 'N' changed to 'n' according
to /home/saulius/struct/CIF-dictionaries/cif_core.dic dictionary
named 'cif_core.dic' version 2.4.1 from 2010-06-29 (91 time).

Automatic conversion script
Id: cif_fix_values 1715 2011-07-08 13:25:40Z adriana 

The following automatic conversions were performed:

'_exptl_crystal_density_meas' value 'none' was changed to '?' - the
value is perceived as not measured.

Automatic conversion script
Id: cif_fix_values 3008 2015-01-20 13:52:24Z robertas 
;
_cod_original_cell_volume 3378.7(14)
_cod_original_sg_symbol_H-M 'P 21/c'
_cod_database_code 4075933

loop_
_symmetry_equiv_pos_as_xyz
'x, y, z'
'-x, y+1/2, -z+1/2'
'-x, -y, -z'
'x, -y-1/2, z-1/2'

loop_
_atom_site_label
_atom_site_type_symbol
_atom_site_fract_x
_atom_site_fract_y
_atom_site_fract_z
_atom_site_U_iso_or_equiv
_atom_site_adp_type
_atom_site_occupancy
_atom_site_symmetry_multiplicity
_atom_site_calc_flag
_atom_site_refinement_flags
Ru1 Ru 0.198648(16) 1.52580(3) 0.80139(3) 0.01043(8) Uani 1 1 d .
Cl1 Cl 0.14076(6) 1.68032(9) 0.85660(8) 0.0163(2) Uani 1 1 d .
O1 O 0.21908(15) 1.4465(2) 0.9505(2) 0.0135(6) Uani 1 1 d .
C1 C 0.1882(2) 1.5700(3) 0.6662(3) 0.0117(9) Uani 1 1 d .
N1 N 0.13013(18) 1.5517(3) 0.6095(2) 0.0130(8) Uani 1 1 d .
N2 N 0.23346(18) 1.5909(3) 0.6093(2) 0.0123(7) Uani 1 1 d .
C2 C 0.1328(2) 1.5625(4) 0.5075(3) 0.0154(9) Uani 1 1 d .
H2A H 0.1078 1.6310 0.4795 0.018 Uiso 1 1 calc R
H2B H 0.1155 1.4920 0.4724 0.018 Uiso 1 1 calc R
Cl2 Cl 0.22038(6) 1.33860(8) 0.75084(8) 0.0171(2) Uani 1 1 d .
C3 C 0.2058(2) 1.5770(4) 0.5079(3) 0.0157(9) Uani 1 1 d .
H3A H 0.2243 1.5077 0.4812 0.019 Uiso 1 1 calc R
H3B H 0.2146 1.6464 0.4714 0.019 Uiso 1 1 calc R
C4 C 0.2809(2) 1.5843(3) 0.8512(3) 0.0130(9) Uani 1 1 d .
C5 C 0.2973(2) 1.7044(3) 0.8387(3) 0.0151(9) Uani 1 1 d .
H5 H 0.2731 1.7430 0.7855 0.018 Uiso 1 1 calc R
C6 C 0.3437(2) 1.7686(4) 0.8950(4) 0.0146(10) Uani 1 1 d .
H6 H 0.3731 1.7302 0.9433 0.018 Uiso 1 1 calc R
C11 C 0.3208(2) 1.5081(3) 0.9217(3) 0.0138(9) Uani 1 1 d .
C12 C 0.3882(2) 1.5016(4) 0.9376(3) 0.0176(10) Uani 1 1 d .
H12 H 0.4124 1.5482 0.9012 0.021 Uiso 1 1 calc R
C13 C 0.4216(2) 1.4272(4) 1.0066(3) 0.0205(10) Uani 1 1 d .
H13 H 0.4679 1.4205 1.0149 0.025 Uiso 1 1 calc R
C14 C 0.3866(3) 1.3636(4) 1.0624(3) 0.0235(11) Uani 1 1 d .
H14 H 0.4093 1.3172 1.1123 0.028 Uiso 1 1 calc R
C15 C 0.3186(2) 1.3670(4) 1.0462(3) 0.0190(10) Uani 1 1 d .
H15 H 0.2946 1.3221 1.0839 0.023 Uiso 1 1 calc R
C16 C 0.2864(2) 1.4362(4) 0.9749(3) 0.0136(9) Uani 1 1 d .
C17 C 0.1088(2) 1.4214(4) 0.9740(4) 0.0229(11) Uani 1 1 d .
H17A H 0.1080 1.4999 1.0001 0.034 Uiso 1 1 calc R
H17B H 0.0783 1.3717 1.0008 0.034 Uiso 1 1 calc R
H17C H 0.0958 1.4245 0.9052 0.034 Uiso 1 1 calc R
C18 C 0.1776(2) 1.3720(4) 0.9987(3) 0.0173(10) Uani 1 1 d .
H18 H 0.1927 1.3772 1.0685 0.021 Uiso 1 1 calc R
C19 C 0.1819(3) 1.2462(3) 0.9673(4) 0.0179(11) Uani 1 1 d .
H19A H 0.1584 1.2376 0.9024 0.027 Uiso 1 1 calc R
H19B H 0.1620 1.1954 1.0092 0.027 Uiso 1 1 calc R
H19C H 0.2279 1.2248 0.9701 0.027 Uiso 1 1 calc R
C21 C 0.3503(2) 1.8943(4) 0.8842(3) 0.0159(9) Uani 1 1 d .
C22 C 0.3017(2) 1.9617(4) 0.8311(3) 0.0171(9) Uani 1 1 d .
H22 H 0.2628 1.9253 0.8000 0.020 Uiso 1 1 calc R
C23 C 0.3088(2) 2.0808(4) 0.8225(4) 0.0207(10) Uani 1 1 d .
H23 H 0.2752 2.1248 0.7849 0.025 Uiso 1 1 calc R
C24 C 0.3646(3) 2.1357(4) 0.8686(4) 0.0297(13) Uani 1 1 d .
H24 H 0.3695 2.2173 0.8634 0.036 Uiso 1 1 calc R
C25 C 0.4125(3) 2.0715(4) 0.9213(5) 0.0403(15) Uani 1 1 d .
H25 H 0.4514 2.1085 0.9519 0.048 Uiso 1 1 calc R
C26 C 0.4051(3) 1.9509(4) 0.9313(4) 0.0316(13) Uani 1 1 d .
H26 H 0.4382 1.9079 0.9709 0.038 Uiso 1 1 calc R
C31 C 0.0679(2) 1.5504(3) 0.6405(3) 0.0123(9) Uani 1 1 d .
C32 C 0.0374(2) 1.6561(4) 0.6539(3) 0.0149(9) Uani 1 1 d .
C33 C -0.0212(2) 1.6545(4) 0.6881(3) 0.0144(9) Uani 1 1 d .
H33 H -0.0416 1.7260 0.6987 0.017 Uiso 1 1 calc R
C34 C -0.0508(2) 1.5511(4) 0.7071(3) 0.0141(9) Uani 1 1 d .
C35 C -0.0221(2) 1.4473(4) 0.6856(3) 0.0158(9) Uani 1 1 d .
H35 H -0.0428 1.3760 0.6958 0.019 Uiso 1 1 calc R
C36 C 0.0358(2) 1.4449(4) 0.6498(3) 0.0134(9) Uani 1 1 d .
C37 C 0.0682(3) 1.7701(4) 0.6332(4) 0.0180(10) Uani 1 1 d .
H37A H 0.0366 1.8332 0.6350 0.027 Uiso 1 1 calc R
H37B H 0.0805 1.7668 0.5704 0.027 Uiso 1 1 calc R
H37C H 0.1073 1.7842 0.6808 0.027 Uiso 1 1 calc R
C38 C -0.1139(2) 1.5503(4) 0.7459(3) 0.0198(10) Uani 1 1 d .
H38A H -0.1349 1.6266 0.7361 0.030 Uiso 1 1 calc R
H38B H -0.1046 1.5328 0.8135 0.030 Uiso 1 1 calc R
H38C H -0.1433 1.4909 0.7131 0.030 Uiso 1 1 calc R
C39 C 0.0593(2) 1.3313(4) 0.6141(3) 0.0179(10) Uani 1 1 d .
H39A H 0.0329 1.2673 0.6323 0.027 Uiso 1 1 calc R
H39B H 0.1054 1.3191 0.6418 0.027 Uiso 1 1 calc R
H39C H 0.0547 1.3341 0.5452 0.027 Uiso 1 1 calc R
C41 C 0.2980(2) 1.6407(4) 0.6346(3) 0.0137(9) Uani 1 1 d .
C42 C 0.3535(2) 1.5711(4) 0.6559(3) 0.0192(10) Uani 1 1 d .
C43 C 0.4144(2) 1.6265(4) 0.6783(3) 0.0223(11) Uani 1 1 d .
H43 H 0.4527 1.5804 0.6946 0.027 Uiso 1 1 calc R
C44 C 0.4205(3) 1.7468(4) 0.6775(4) 0.0189(11) Uani 1 1 d .
C45 C 0.3643(2) 1.8127(4) 0.6506(3) 0.0167(9) Uani 1 1 d .
H45 H 0.3681 1.8947 0.6468 0.020 Uiso 1 1 calc R
C46 C 0.3023(3) 1.7619(3) 0.6290(4) 0.0146(10) Uani 1 1 d .
C47 C 0.3499(3) 1.4399(4) 0.6527(4) 0.0274(12) Uani 1 1 d .
H47A H 0.3448 1.4102 0.7149 0.041 Uiso 1 1 calc R
H47B H 0.3903 1.4088 0.6356 0.041 Uiso 1 1 calc R
H47C H 0.3124 1.4157 0.6056 0.041 Uiso 1 1 calc R
C48 C 0.4857(3) 1.8041(5) 0.7060(4) 0.0319(13) Uani 1 1 d .
H48A H 0.4908 1.8655 0.6606 0.048 Uiso 1 1 calc R
H48B H 0.5205 1.7464 0.7070 0.048 Uiso 1 1 calc R
H48C H 0.4883 1.8381 0.7691 0.048 Uiso 1 1 calc R
C49 C 0.2428(2) 1.8369(4) 0.6045(3) 0.0201(10) Uani 1 1 d .
H49A H 0.2243 1.8273 0.5374 0.030 Uiso 1 1 calc R
H49B H 0.2550 1.9184 0.6170 0.030 Uiso 1 1 calc R
H49C H 0.2101 1.8141 0.6429 0.030 Uiso 1 1 calc R

loop_
_atom_site_aniso_label
_atom_site_aniso_U_11
_atom_site_aniso_U_22
_atom_site_aniso_U_33
_atom_site_aniso_U_23
_atom_site_aniso_U_13
_atom_site_aniso_U_12
Ru1 0.01310(15) 0.00660(13) 0.01140(16) 0.00005(14) 0.00155(14 -0.00020(14)
Cl1 0.0195(6) 0.0124(5) 0.0167(6) -0.0032(4) 0.0024(4) 0.0041(4)
O1 0.0141(15) 0.0117(14) 0.0146(16) 0.0019(11) 0.0021(12) -0.0011(12)
C1 0.013(2) 0.0032(16) 0.019(2) 0.0003(16) 0.0035(17) 0.0032(15)
N1 0.0154(19) 0.0135(18) 0.0102(19) -0.0018(14) 0.0023(15) 0.0020(14)
N2 0.0155(19) 0.0127(17) 0.0095(19) -0.0021(14) 0.0039(15) -0.0009(14)
C2 0.020(2) 0.016(2) 0.008(2) 0.0010(16) -0.0011(17) -0.0002(18)
Cl2 0.0233(6) 0.0082(4) 0.0195(6) -0.0012(4) 0.0026(5) 0.0019(4)
C3 0.018(2) 0.015(2) 0.014(2) -0.0011(17) 0.0029(19) -0.0015(18)
C4 0.015(2) 0.0093(19) 0.015(2) 0.0000(16) 0.0023(17) -0.0014(16)
C5 0.018(2) 0.0099(19) 0.017(3) 0.0018(17) 0.0019(19) 0.0021(16)
C6 0.017(2) 0.0117(19) 0.015(2) 0.0025(17) 0.000(2) -0.0013(17)
C11 0.020(2) 0.0065(19) 0.014(2) -0.0007(15) -0.0003(18) -0.0007(16)
C12 0.023(3) 0.012(2) 0.018(3) 0.0003(16) 0.003(2) -0.0049(17)
C13 0.016(2) 0.016(2) 0.025(3) 0.0024(19) -0.006(2) 0.0024(19)
C14 0.028(3) 0.015(2) 0.023(3) 0.0067(19) -0.005(2) 0.002(2)
C15 0.025(3) 0.009(2) 0.021(3) 0.0023(17) 0.000(2) -0.0023(18)
C16 0.015(2) 0.0126(19) 0.013(2) -0.0039(17) 0.0009(18) -0.0012(17)
C17 0.024(3) 0.017(2) 0.031(3) 0.005(2) 0.011(2) -0.004(2)
C18 0.017(2) 0.014(2) 0.022(3) 0.0000(18) 0.007(2) -0.0037(18)
C19 0.023(3) 0.010(2) 0.022(3) 0.0004(16) 0.006(2) -0.0046(16)
C21 0.020(2) 0.011(2) 0.018(2) -0.0008(17) 0.008(2) 0.0005(18)
C22 0.017(2) 0.016(2) 0.020(2) -0.002(2) 0.007(2) -0.0009(17)
C23 0.029(3) 0.012(2) 0.023(3) 0.004(2) 0.012(2) 0.0035(18)
C24 0.037(3) 0.011(2) 0.044(4) 0.002(2) 0.016(3) -0.002(2)
C25 0.023(3) 0.017(2) 0.073(4) -0.002(3) -0.013(3) -0.012(2)
C26 0.035(3) 0.012(2) 0.044(4) 0.003(2) -0.005(3) -0.005(2)
C31 0.015(2) 0.014(2) 0.009(2) -0.0007(16) 0.0021(17) -0.0032(16)
C32 0.018(2) 0.016(2) 0.009(2) 0.0001(17) -0.0020(18) -0.0038(18)
C33 0.019(2) 0.0095(19) 0.015(2) -0.0015(16) 0.0029(19) 0.0039(17)
C34 0.016(2) 0.018(2) 0.008(2) 0.0005(16) 0.0025(17) 0.0005(17)
C35 0.020(2) 0.014(2) 0.013(2) 0.0011(17) 0.0031(19) -0.0024(17)
C36 0.018(2) 0.012(2) 0.010(2) -0.0027(16) 0.0044(18) 0.0002(17)
C37 0.017(3) 0.0089(19) 0.028(3) 0.0008(19) 0.004(2) -0.0003(18)
C38 0.021(2) 0.021(2) 0.019(3) -0.0007(18) 0.0065(19) -0.0001(19)
C39 0.022(3) 0.011(2) 0.021(3) -0.0008(18) 0.005(2) -0.0010(18)
C41 0.019(2) 0.014(2) 0.009(2) 0.0000(16) 0.0039(18) -0.0038(17)
C42 0.021(3) 0.015(2) 0.024(3) -0.0010(19) 0.009(2) 0.0002(19)
C43 0.019(3) 0.023(2) 0.026(3) -0.002(2) 0.008(2) 0.003(2)
C44 0.022(3) 0.025(3) 0.012(3) -0.0007(17) 0.009(2) -0.0077(18)
C45 0.023(3) 0.013(2) 0.015(2) -0.0031(17) 0.0061(19) -0.0029(18)
C46 0.021(3) 0.012(2) 0.011(3) 0.0022(16) 0.002(2) 0.0010(17)
C47 0.019(3) 0.014(2) 0.049(3) -0.001(2) 0.005(2) 0.0035(19)
C48 0.021(3) 0.035(3) 0.039(3) -0.003(3) 0.005(2) -0.009(2)
C49 0.023(3) 0.013(2) 0.024(3) 0.0044(18) 0.003(2) -0.0008(19)

loop_
_atom_type_symbol
_atom_type_description
_atom_type_scat_dispersion_real
_atom_type_scat_dispersion_imag
_atom_type_scat_source
C C 0.0033 0.0016 'International Tables Vol C Tables 4.2.6.8 and 6.1.1.4'
H H 0.0000 0.0000 'International Tables Vol C Tables 4.2.6.8 and 6.1.1.4'
N N 0.0061 0.0033 'International Tables Vol C Tables 4.2.6.8 and 6.1.1.4'
O O 0.0106 0.0060 'International Tables Vol C Tables 4.2.6.8 and 6.1.1.4'
Cl Cl 0.1484 0.1585 'International Tables Vol C Tables 4.2.6.8 and 6.1.1.4'
Ru Ru -1.2594 0.8363 'International Tables Vol C Tables 4.2.6.8 and 6.1.1.4'

loop_
_geom_angle_atom_site_label_1
_geom_angle_atom_site_label_2
_geom_angle_atom_site_label_3
_geom_angle
_geom_angle_publ_flag
C4 Ru1 C1 102.82(18) ?
C4 Ru1 O1 77.04(15) ?
C1 Ru1 O1 170.26(13) ?
C4 Ru1 Cl2 103.90(13) ?
C1 Ru1 Cl2 85.77(11) ?
O1 Ru1 Cl2 84.83(8) ?
C4 Ru1 Cl1 94.76(13) ?
C1 Ru1 Cl1 99.24(12) ?
O1 Ru1 Cl1 90.46(8) ?
Cl2 Ru1 Cl1 159.14(4) ?
C16 O1 C18 118.4(3) ?
C16 O1 Ru1 106.6(2) ?
C18 O1 Ru1 129.9(3) ?
N1 C1 N2 107.3(4) ?
N1 C1 Ru1 119.2(3) ?
N2 C1 Ru1 131.4(3) ?
C1 N1 C31 124.7(3) ?
C1 N1 C2 113.8(4) ?
C31 N1 C2 119.8(4) ?
C1 N2 C41 128.4(4) ?
C1 N2 C3 112.5(4) ?
C41 N2 C3 118.3(3) ?
N1 C2 C3 102.2(3) ?
N1 C2 H2A 111.3 n
C3 C2 H2A 111.3 n
N1 C2 H2B 111.3 n
C3 C2 H2B 111.3 n
H2A C2 H2B 109.2 n
N2 C3 C2 103.3(3) ?
N2 C3 H3A 111.1 n
C2 C3 H3A 111.1 n
N2 C3 H3B 111.1 n
C2 C3 H3B 111.1 n
H3A C3 H3B 109.1 n
C5 C4 C11 122.6(4) ?
C5 C4 Ru1 121.3(3) ?
C11 C4 Ru1 114.5(3) ?
C6 C5 C4 127.0(4) ?
C6 C5 H5 116.5 n
C4 C5 H5 116.5 n
C5 C6 C21 122.8(4) ?
C5 C6 H6 118.6 n
C21 C6 H6 118.6 n
C12 C11 C16 118.3(4) ?
C12 C11 C4 125.1(4) ?
C16 C11 C4 116.6(4) ?
C11 C12 C13 120.9(4) ?
C11 C12 H12 119.6 n
C13 C12 H12 119.6 n
C14 C13 C12 119.5(5) ?
C14 C13 H13 120.2 n
C12 C13 H13 120.2 n
C13 C14 C15 120.4(4) ?
C13 C14 H14 119.8 n
C15 C14 H14 119.8 n
C16 C15 C14 119.4(4) ?
C16 C15 H15 120.3 n
C14 C15 H15 120.3 n
C15 C16 O1 125.3(4) ?
C15 C16 C11 121.3(4) ?
O1 C16 C11 113.3(4) ?
C18 C17 H17A 109.5 n
C18 C17 H17B 109.5 n
H17A C17 H17B 109.5 n
C18 C17 H17C 109.5 n
H17A C17 H17C 109.5 n
H17B C17 H17C 109.5 n
O1 C18 C17 105.8(3) ?
O1 C18 C19 110.2(4) ?
C17 C18 C19 112.8(4) ?
O1 C18 H18 109.3 n
C17 C18 H18 109.3 n
C19 C18 H18 109.3 n
C18 C19 H19A 109.5 n
C18 C19 H19B 109.5 n
H19A C19 H19B 109.5 n
C18 C19 H19C 109.5 n
H19A C19 H19C 109.5 n
H19B C19 H19C 109.5 n
C26 C21 C22 117.6(4) ?
C26 C21 C6 119.8(4) ?
C22 C21 C6 122.6(4) ?
C23 C22 C21 121.6(4) ?
C23 C22 H22 119.2 n
C21 C22 H22 119.2 n
C24 C23 C22 120.1(4) ?
C24 C23 H23 120.0 n
C22 C23 H23 120.0 n
C25 C24 C23 119.3(4) ?
C25 C24 H24 120.4 n
C23 C24 H24 120.4 n
C24 C25 C26 120.8(5) ?
C24 C25 H25 119.6 n
C26 C25 H25 119.6 n
C21 C26 C25 120.6(5) ?
C21 C26 H26 119.7 n
C25 C26 H26 119.7 n
C32 C31 C36 120.4(4) ?
C32 C31 N1 119.0(4) ?
C36 C31 N1 120.3(4) ?
C33 C32 C31 118.8(4) ?
C33 C32 C37 120.4(4) ?
C31 C32 C37 120.8(4) ?
C32 C33 C34 121.7(4) ?
C32 C33 H33 119.2 n
C34 C33 H33 119.2 n
C33 C34 C35 118.1(4) ?
C33 C34 C38 121.3(4) ?
C35 C34 C38 120.5(4) ?
C36 C35 C34 122.0(4) ?
C36 C35 H35 119.0 n
C34 C35 H35 119.0 n
C35 C36 C31 118.3(4) ?
C35 C36 C39 119.5(4) ?
C31 C36 C39 122.0(4) ?
C32 C37 H37A 109.5 n
C32 C37 H37B 109.5 n
H37A C37 H37B 109.5 n
C32 C37 H37C 109.5 n
H37A C37 H37C 109.5 n
H37B C37 H37C 109.5 n
C34 C38 H38A 109.5 n
C34 C38 H38B 109.5 n
H38A C38 H38B 109.5 n
C34 C38 H38C 109.5 n
H38A C38 H38C 109.5 n
H38B C38 H38C 109.5 n
C36 C39 H39A 109.5 n
C36 C39 H39B 109.5 n
H39A C39 H39B 109.5 n
C36 C39 H39C 109.5 n
H39A C39 H39C 109.5 n
H39B C39 H39C 109.5 n
C42 C41 C46 121.8(4) ?
C42 C41 N2 121.4(4) ?
C46 C41 N2 116.6(4) ?
C41 C42 C43 117.8(4) ?
C41 C42 C47 122.3(4) ?
C43 C42 C47 119.9(4) ?
C44 C43 C42 122.0(5) ?
C44 C43 H43 119.0 n
C42 C43 H43 119.0 n
C45 C44 C43 118.2(5) ?
C45 C44 C48 120.7(4) ?
C43 C44 C48 121.1(5) ?
C44 C45 C46 122.0(4) ?
C44 C45 H45 119.0 n
C46 C45 H45 119.0 n
C45 C46 C41 118.0(4) ?
C45 C46 C49 120.0(4) ?
C41 C46 C49 122.0(4) ?
C42 C47 H47A 109.5 n
C42 C47 H47B 109.5 n
H47A C47 H47B 109.5 n
C42 C47 H47C 109.5 n
H47A C47 H47C 109.5 n
H47B C47 H47C 109.5 n
C44 C48 H48A 109.5 n
C44 C48 H48B 109.5 n
H48A C48 H48B 109.5 n
C44 C48 H48C 109.5 n
H48A C48 H48C 109.5 n
H48B C48 H48C 109.5 n
C46 C49 H49A 109.5 n
C46 C49 H49B 109.5 n
H49A C49 H49B 109.5 n
C46 C49 H49C 109.5 n
H49A C49 H49C 109.5 n
H49B C49 H49C 109.5 n

loop_
_geom_bond_atom_site_label_1
_geom_bond_atom_site_label_2
_geom_bond_distance
_geom_bond_publ_flag
Ru1 C4 1.858(4) ?
Ru1 C1 1.984(4) ?
Ru1 O1 2.301(3) ?
Ru1 Cl2 2.3430(13) ?
Ru1 Cl1 2.3586(12) ?
O1 C16 1.383(5) ?
O1 C18 1.471(5) ?
C1 N1 1.349(6) ?
C1 N2 1.367(5) ?
N1 C31 1.434(6) ?
N1 C2 1.482(5) ?
N2 C41 1.442(6) ?
N2 C3 1.480(5) ?
C2 C3 1.522(6) ?
C2 H2A 0.9900 n
C2 H2B 0.9900 n
C3 H3A 0.9900 n
C3 H3B 0.9900 n
C4 C5 1.443(6) ?
C4 C11 1.480(6) ?
C5 C6 1.363(6) ?
C5 H5 0.9500 n
C6 C21 1.465(6) ?
C6 H6 0.9500 n
C11 C12 1.379(7) ?
C11 C16 1.403(6) ?
C12 C13 1.400(6) ?
C12 H12 0.9500 n
C13 C14 1.380(7) ?
C13 H13 0.9500 n
C14 C15 1.389(7) ?
C14 H14 0.9500 n
C15 C16 1.376(6) ?
C15 H15 0.9500 n
C17 C18 1.518(7) ?
C17 H17A 0.9800 n
C17 H17B 0.9800 n
C17 H17C 0.9800 n
C18 C19 1.524(6) ?
C18 H18 1.0000 n
C19 H19A 0.9800 n
C19 H19B 0.9800 n
C19 H19C 0.9800 n
C21 C26 1.382(7) ?
C21 C22 1.389(6) ?
C22 C23 1.387(5) ?
C22 H22 0.9500 n
C23 C24 1.383(7) ?
C23 H23 0.9500 n
C24 C25 1.358(8) ?
C24 H24 0.9500 n
C25 C26 1.408(7) ?
C25 H25 0.9500 n
C26 H26 0.9500 n
C31 C32 1.400(6) ?
C31 C36 1.403(6) ?
C32 C33 1.386(6) ?
C32 C37 1.511(6) ?
C33 C34 1.388(6) ?
C33 H33 0.9500 n
C34 C35 1.394(6) ?
C34 C38 1.507(6) ?
C35 C36 1.385(6) ?
C35 H35 0.9500 n
C36 C39 1.515(6) ?
C37 H37A 0.9800 n
C37 H37B 0.9800 n
C37 H37C 0.9800 n
C38 H38A 0.9800 n
C38 H38B 0.9800 n
C38 H38C 0.9800 n
C39 H39A 0.9800 n
C39 H39B 0.9800 n
C39 H39C 0.9800 n
C41 C42 1.392(6) ?
C41 C46 1.402(5) ?
C42 C43 1.401(7) ?
C42 C47 1.513(6) ?
C43 C44 1.392(6) ?
C43 H43 0.9500 n
C44 C45 1.389(7) ?
C44 C48 1.494(7) ?
C45 C46 1.397(7) ?
C45 H45 0.9500 n
C46 C49 1.496(7) ?
C47 H47A 0.9800 n
C47 H47B 0.9800 n
C47 H47C 0.9800 n
C48 H48A 0.9800 n
C48 H48B 0.9800 n
C48 H48C 0.9800 n
C49 H49A 0.9800 n
C49 H49B 0.9800 n
C49 H49C 0.9800 n
